data_1553623
loop_
_publ_author_name
'Morozova, Maria A.'
'Yusubov, Mekhman S.'
'Kratochvil, Bohumil'
'Eigner, V\'aclav'
'Bondarev, Alexander A.'
'Yoshimura, Akira'
'Saito, Akio'
'Zhdankin, Viktor V.'
'Trusova, Marina E.'
'Postnikov, Pavel S.'

_publ_section_title
;
 Regioselective Zn(OAc)2-catalyzed azide--alkyne cycloaddition in water:
 the green click-chemistry
;
_journal_issue 6
_journal_name_full 'Organic Chemistry Frontiers'
_journal_page_first 978
_journal_paper_doi 10.1039/C6QO00787B
_journal_volume 4
_journal_year 2017
_chemical_formula_moiety 'C20 H21 N5 O2 Si1'
_chemical_formula_sum 'C20 H21 N5 O2 Si'
_chemical_formula_weight 391.51
_space_group_IT_number 2
_space_group_name_Hall '-P 1'
_space_group_name_H-M_alt 'P -1'
_symmetry_cell_setting triclinic
_symmetry_space_group_name_Hall '-P 1'
_symmetry_space_group_name_H-M 'P -1'
_atom_sites_solution_hydrogens difmap
_atom_sites_solution_primary other
_audit_update_record
;
2016-10-31 deposited with the CCDC.
2017-02-08 downloaded from the CCDC.
;
_cell_angle_alpha 96.2634(12)
_cell_angle_beta 95.7478(12)
_cell_angle_gamma 113.6438(11)
_cell_formula_units_Z 2
_cell_length_a 9.4684(3)
_cell_length_b 10.4692(4)
_cell_length_c 12.7710(4)
_cell_measurement_reflns_used 75
_cell_measurement_temperature 180
_cell_measurement_theta_max 69
_cell_measurement_theta_min 4
_cell_volume 1138.27(7)
_computing_cell_refinement 'Apex3 (Bruker AXS, 2015)'
_computing_data_collection 'Apex3 (Bruker AXS, 2015)'
_computing_data_reduction 'Apex3 (Bruker AXS, 2015)'
_computing_molecular_graphics 'CAMERON (Watkin et al., 1996)'
_computing_publication_material 'CRYSTALS (Betteridge et al., 2003)'
_computing_structure_refinement 'CRYSTALS (Betteridge et al., 2003)'
_computing_structure_solution 'Superflip (Palatinus & Chapuis, 2007)'
_diffrn_ambient_pressure 101
_diffrn_ambient_temperature 180
_diffrn_measured_fraction_theta_full 0.997
_diffrn_measured_fraction_theta_max 0.992
_diffrn_measurement_device Area
_diffrn_measurement_device_type 'Bruker Kappa Apex3'
_diffrn_measurement_method '\f & \w scans'
_diffrn_radiation_monochromator graphite
_diffrn_radiation_type 'Cu K\a'
_diffrn_radiation_wavelength 1.54178
_diffrn_reflns_av_R_equivalents 0.027
_diffrn_reflns_limit_h_max 11
_diffrn_reflns_limit_h_min -11
_diffrn_reflns_limit_k_max 12
_diffrn_reflns_limit_k_min -12
_diffrn_reflns_limit_l_max 15
_diffrn_reflns_limit_l_min 0
_diffrn_reflns_number 30145
_diffrn_reflns_theta_full 67.074
_diffrn_reflns_theta_max 68.443
_diffrn_reflns_theta_min 3.526
_diffrn_standards_number 0
_exptl_absorpt_coefficient_mu 1.099
_exptl_absorpt_correction_T_max 0.82
_exptl_absorpt_correction_T_min 0.74
_exptl_absorpt_correction_type multi-scan
_exptl_absorpt_process_details 'SADABS (Siemens, 1996)'
_exptl_crystal_colour yellow
_exptl_crystal_density_diffrn 1.142
_exptl_crystal_density_method 'not measured'
_exptl_crystal_description block
_exptl_crystal_F_000 412
_exptl_crystal_size_max 0.317
_exptl_crystal_size_mid 0.303
_exptl_crystal_size_min 0.181
_refine_diff_density_max 0.29
_refine_diff_density_min -0.36
_refine_ls_extinction_method None
_refine_ls_goodness_of_fit_ref 1.0042
_refine_ls_hydrogen_treatment constr
_refine_ls_matrix_type full
_refine_ls_number_parameters 253
_refine_ls_number_reflns 4161
_refine_ls_number_restraints 0
_refine_ls_R_factor_all 0.0524
_refine_ls_R_factor_gt 0.0469
_refine_ls_shift/su_max 0.0002897
_refine_ls_shift/su_mean 0.0000152
_refine_ls_structure_factor_coef Fsqd
_refine_ls_weighting_details
;
 Method, part 1, Chebychev polynomial, (Watkin, 1994, Prince, 1982) 
 [weight] = 1.0/[A~0~*T~0~(x)+A~1~*T~1~(x) ... +A~n-1~]*T~n-1~(x)] 
 where A~i~ are the Chebychev coefficients listed below and x= Fcalc/Fmax 
 Method = Robust Weighting (Prince, 1982) 
 W = [weight] * [1-(deltaF/6*sigmaF)^2^]^2^ 
 A~i~ are: 
 50.6 83.6 49.0 19.9 4.30 
;
_refine_ls_weighting_scheme calc
_refine_ls_wR_factor_all 0.1317
_refine_ls_wR_factor_gt 0.1269
_refine_ls_wR_factor_ref 0.1317
_reflns_limit_h_max 11
_reflns_limit_h_min -11
_reflns_limit_k_max 12
_reflns_limit_k_min -12
_reflns_limit_l_max 15
_reflns_limit_l_min 0
_reflns_number_gt 3808
_reflns_number_total 4161
_reflns_threshold_expression I>2.0\s(I)
_oxford_diffrn_Wilson_B_factor 3.43
_oxford_diffrn_Wilson_scale 1.16
_oxford_refine_ls_r_factor_ref 0.0524
_oxford_refine_ls_scale 0.992(4)
_oxford_reflns_number_all 4161
_oxford_reflns_threshold_expression_ref I>-3.0\s(I)
_cod_data_source_file c6qo00787b2.cif
_cod_data_source_block 3ai
_cod_depositor_comments
;
The following automatic conversions were performed:

data item '_atom_sites_solution_primary' value 'Other' was changed to
'other' in accordance with the
/home/saulius/struct/COD-crude-data/automatic-downloads/DataCite-retrospective/RSC/depositions/lib/dictionaries/cif_core.dic
dictionary named 'cif_core.dic' version 2.4.2 last updated on
2011-04-26.

Automatic conversion script
Id: cif_fix_values 6909 2019-04-08 15:41:33Z antanas 
;
_cod_original_sg_symbol_Hall '-P 1 '
_cod_original_sg_symbol_H-M 'P -1 '
_cod_original_formula_sum 'C20 H21 N5 O2 Si1'
_cod_database_code 1553623

loop_
_symmetry_equiv_pos_as_xyz
x,y,z
-x,-y,-z

loop_
_atom_site_label
_atom_site_type_symbol
_atom_site_fract_x
_atom_site_fract_y
_atom_site_fract_z
_atom_site_U_iso_or_equiv
_atom_site_occupancy
_atom_site_adp_type
_atom_site_refinement_flags_posn
N1 N 0.46401(16) -0.00588(14) 0.19981(11) 0.0393 1.0000 Uani .
N2 N 0.48451(19) -0.12364(15) 0.21886(12) 0.0472 1.0000 Uani .
N3 N 0.59458(19) -0.08436(15) 0.30048(12) 0.0464 1.0000 Uani .
C4 C 0.6474(2) 0.05789(17) 0.33725(14) 0.0408 1.0000 Uani .
C5 C 0.56275(19) 0.10862(17) 0.27229(13) 0.0375 1.0000 Uani .
C6 C 0.3519(2) -0.01900(19) 0.11129(13) 0.0408 1.0000 Uani .
C7 C 0.3824(2) 0.0858(2) 0.04824(15) 0.0511 1.0000 Uani .
C8 C 0.2747(3) 0.0689(2) -0.03895(16) 0.0561 1.0000 Uani .
C9 C 0.1408(2) -0.0529(3) -0.06224(14) 0.0557 1.0000 Uani .
C10 C 0.1073(3) -0.1565(3) 0.00004(18) 0.0662 1.0000 Uani .
C11 C 0.2144(2) -0.1386(2) 0.08827(17) 0.0585 1.0000 Uani .
N12 N 0.0269(3) -0.0722(3) -0.15611(15) 0.0734 1.0000 Uani .
O13 O 0.0457(3) 0.0260(3) -0.20337(15) 0.1088 1.0000 Uani .
O14 O -0.0811(2) -0.1884(3) -0.18362(16) 0.1050 1.0000 Uani .
Si15 Si 0.79124(6) 0.14479(5) 0.46396(4) 0.0438 1.0000 Uani .
C16 C 0.9923(3) 0.2376(3) 0.43723(18) 0.0682 1.0000 Uani .
C17 C 0.7728(4) 0.0011(3) 0.5414(2) 0.0830 1.0000 Uani .
C18 C 0.7325(3) 0.2740(3) 0.53687(19) 0.0723 1.0000 Uani .
C19 C 0.56540(19) 0.25024(17) 0.27768(13) 0.0390 1.0000 Uani .
C20 C 0.4497(2) 0.28902(19) 0.30297(16) 0.0473 1.0000 Uani .
N21 N 0.49810(19) 0.43159(16) 0.30530(13) 0.0507 1.0000 Uani .
C22 C 0.6469(2) 0.48795(18) 0.28117(14) 0.0437 1.0000 Uani .
C23 C 0.7441(3) 0.62676(19) 0.27304(16) 0.0543 1.0000 Uani .
C24 C 0.8884(3) 0.6508(2) 0.24599(18) 0.0621 1.0000 Uani .
C25 C 0.9364(3) 0.5419(2) 0.22722(18) 0.0611 1.0000 Uani .
C26 C 0.8410(2) 0.4049(2) 0.23487(16) 0.0495 1.0000 Uani .
C27 C 0.6936(2) 0.37618(17) 0.26289(13) 0.0396 1.0000 Uani .
C28 C 0.4115(3) 0.5133(3) 0.3379(2) 0.0747 1.0000 Uani .
H71 H 0.4772 0.1688 0.0652 0.0618 1.0000 Uiso R
H81 H 0.2931 0.1405 -0.0822 0.0678 1.0000 Uiso R
H101 H 0.0121 -0.2391 -0.0171 0.0798 1.0000 Uiso R
H111 H 0.1931 -0.2088 0.1329 0.0707 1.0000 Uiso R
H161 H 1.0612 0.2799 0.5029 0.0830 1.0000 Uiso R
H162 H 1.0225 0.1720 0.3993 0.0830 1.0000 Uiso R
H163 H 0.9966 0.3088 0.3958 0.0830 1.0000 Uiso R
H171 H 0.8433 0.0388 0.6068 0.1003 1.0000 Uiso R
H172 H 0.7968 -0.0675 0.5014 0.1003 1.0000 Uiso R
H173 H 0.6690 -0.0420 0.5558 0.1003 1.0000 Uiso R
H181 H 0.8035 0.3193 0.6013 0.0876 1.0000 Uiso R
H182 H 0.6303 0.2262 0.5529 0.0876 1.0000 Uiso R
H183 H 0.7335 0.3427 0.4937 0.0876 1.0000 Uiso R
H201 H 0.3509 0.2266 0.3169 0.0572 1.0000 Uiso R
H231 H 0.7118 0.7013 0.2858 0.0658 1.0000 Uiso R
H241 H 0.9573 0.7442 0.2399 0.0748 1.0000 Uiso R
H251 H 1.0370 0.5625 0.2086 0.0737 1.0000 Uiso R
H261 H 0.8746 0.3314 0.2216 0.0600 1.0000 Uiso R
H281 H 0.4694 0.6097 0.3325 0.0904 1.0000 Uiso R
H282 H 0.3954 0.5056 0.4096 0.0904 1.0000 Uiso R
H283 H 0.3134 0.4778 0.2927 0.0904 1.0000 Uiso R

loop_
_atom_site_aniso_label
_atom_site_aniso_U_11
_atom_site_aniso_U_22
_atom_site_aniso_U_33
_atom_site_aniso_U_23
_atom_site_aniso_U_13
_atom_site_aniso_U_12
N1 0.0446(7) 0.0364(7) 0.0431(7) 0.0125(6) 0.0089(6) 0.0213(6)
N2 0.0588(9) 0.0363(7) 0.0514(8) 0.0118(6) 0.0059(7) 0.0243(7)
N3 0.0586(9) 0.0403(8) 0.0492(8) 0.0107(6) 0.0062(7) 0.0293(7)
C4 0.0464(9) 0.0389(9) 0.0470(9) 0.0115(7) 0.0097(7) 0.0264(7)
C5 0.0411(8) 0.0377(8) 0.0418(8) 0.0097(7) 0.0096(7) 0.0230(7)
C6 0.0425(9) 0.0482(9) 0.0391(8) 0.0106(7) 0.0111(7) 0.0246(8)
C7 0.0583(11) 0.0524(10) 0.0481(10) 0.0159(8) 0.0102(8) 0.0266(9)
C8 0.0716(13) 0.0679(13) 0.0445(10) 0.0159(9) 0.0106(9) 0.0430(11)
C9 0.0608(12) 0.0891(15) 0.0371(9) 0.0056(9) 0.0089(8) 0.0526(12)
C10 0.0492(11) 0.0793(15) 0.0606(12) 0.0081(11) 0.0025(9) 0.0193(11)
C11 0.0510(11) 0.0634(12) 0.0554(11) 0.0218(9) 0.0069(9) 0.0152(9)
N12 0.0754(13) 0.1221(19) 0.0425(9) -0.0054(11) -0.0007(9) 0.0683(14)
O13 0.163(2) 0.1272(17) 0.0658(11) 0.0022(11) -0.0290(12) 0.1045(17)
O14 0.0671(12) 0.167(2) 0.0652(11) 0.0141(13) -0.0085(9) 0.0390(14)
Si15 0.0485(3) 0.0492(3) 0.0443(3) 0.0078(2) 0.0056(2) 0.0314(2)
C16 0.0546(12) 0.0947(17) 0.0538(12) 0.0089(11) 0.0047(9) 0.0312(12)
C17 0.0967(19) 0.0726(15) 0.0736(16) 0.0255(13) -0.0178(14) 0.0327(14)
C18 0.0776(15) 0.0905(17) 0.0613(13) -0.0112(12) 0.0003(11) 0.0559(14)
C19 0.0432(8) 0.0394(9) 0.0434(8) 0.0111(7) 0.0068(7) 0.0251(7)
C20 0.0460(9) 0.0452(10) 0.0614(11) 0.0149(8) 0.0115(8) 0.0276(8)
N21 0.0580(9) 0.0466(8) 0.0636(10) 0.0105(7) 0.0116(8) 0.0374(8)
C22 0.0557(10) 0.0400(9) 0.0421(9) 0.0073(7) 0.0036(7) 0.0274(8)
C23 0.0751(13) 0.0381(9) 0.0512(10) 0.0077(8) 0.0007(9) 0.0270(9)
C24 0.0681(13) 0.0449(10) 0.0651(12) 0.0145(9) 0.0099(10) 0.0140(10)
C25 0.0561(11) 0.0570(12) 0.0684(13) 0.0189(10) 0.0179(10) 0.0177(10)
C26 0.0532(10) 0.0490(10) 0.0541(10) 0.0133(8) 0.0135(8) 0.0269(9)
C27 0.0476(9) 0.0379(8) 0.0398(8) 0.0091(6) 0.0059(7) 0.0239(7)
C28 0.0864(16) 0.0729(15) 0.0999(18) 0.0214(13) 0.0294(14) 0.0640(14)

loop_
_atom_type_symbol
_atom_type_scat_dispersion_real
_atom_type_scat_dispersion_imag
_atom_type_scat_Cromer_Mann_a1
_atom_type_scat_Cromer_Mann_b1
_atom_type_scat_Cromer_Mann_a2
_atom_type_scat_Cromer_Mann_b2
_atom_type_scat_Cromer_Mann_a3
_atom_type_scat_Cromer_Mann_b3
_atom_type_scat_Cromer_Mann_a4
_atom_type_scat_Cromer_Mann_b4
_atom_type_scat_Cromer_Mann_c
_atom_type_scat_source
C 0.0181 0.0091 2.3100 20.8439 1.0200 10.2075 1.5886 0.5687 0.8650 51.6512 0.2156 'International Tables Vol C 4.2.6.8 and 6.1.1.4'
H 0.0000 0.0000 0.4930 10.5109 0.3229 26.1257 0.1402 3.1424 0.0408 57.7998 0.0030 'International Tables Vol C 4.2.6.8 and 6.1.1.4'
N 0.0311 0.0180 12.2126 0.0057 3.1322 9.8933 2.0125 28.9975 1.1663 0.5826 -11.5290 'International Tables Vol C 4.2.6.8 and 6.1.1.4'
O 0.0492 0.0322 3.0485 13.2771 2.2868 5.7011 1.5463 0.3239 0.8670 32.9089 0.2508 'International Tables Vol C 4.2.6.8 and 6.1.1.4'
Si 0.2541 0.3302 6.2915 2.4386 3.0353 32.3337 1.9891 0.6785 1.5410 81.6937 1.1407 'International Tables Vol C 4.2.6.8 and 6.1.1.4'

loop_
_geom_angle_atom_site_label_1
_geom_angle_atom_site_label_2
_geom_angle_atom_site_label_3
_geom_angle
_geom_angle_publ_flag
N2 N1 C5 110.48(14) yes
N2 N1 C6 118.42(14) yes
C5 N1 C6 131.08(14) yes
N1 N2 N3 106.91(13) yes
N2 N3 C4 110.53(13) yes
N3 C4 C5 107.09(15) yes
N3 C4 Si15 121.29(12) yes
C5 C4 Si15 131.20(13) yes
C4 C5 N1 104.99(14) yes
C4 C5 C19 130.51(16) yes
N1 C5 C19 124.44(15) yes
N1 C6 C7 120.61(16) yes
N1 C6 C11 118.83(16) yes
C7 C6 C11 120.55(18) yes
C6 C7 C8 119.68(19) yes
C6 C7 H71 120.1 no
C8 C7 H71 120.2 no
C7 C8 C9 118.78(19) yes
C7 C8 H81 120.6 no
C9 C8 H81 120.6 no
C8 C9 C10 122.41(19) yes
C8 C9 N12 118.9(2) yes
C10 C9 N12 118.6(2) yes
C9 C10 C11 118.7(2) yes
C9 C10 H101 120.6 no
C11 C10 H101 120.7 no
C10 C11 C6 119.80(19) yes
C10 C11 H111 120.1 no
C6 C11 H111 120.1 no
C9 N12 O13 119.0(2) yes
C9 N12 O14 117.8(2) yes
O13 N12 O14 123.2(2) yes
C4 Si15 C16 111.98(9) yes
C4 Si15 C17 105.67(10) yes
C16 Si15 C17 111.86(13) yes
C4 Si15 C18 107.93(9) yes
C16 Si15 C18 109.16(12) yes
C17 Si15 C18 110.12(14) yes
Si15 C16 H161 109.5 no
Si15 C16 H162 109.4 no
H161 C16 H162 109.5 no
Si15 C16 H163 109.5 no
H161 C16 H163 109.5 no
H162 C16 H163 109.5 no
Si15 C17 H171 109.5 no
Si15 C17 H172 109.4 no
H171 C17 H172 109.5 no
Si15 C17 H173 109.5 no
H171 C17 H173 109.5 no
H172 C17 H173 109.5 no
Si15 C18 H181 109.5 no
Si15 C18 H182 109.5 no
H181 C18 H182 109.5 no
Si15 C18 H183 109.4 no
H181 C18 H183 109.5 no
H182 C18 H183 109.5 no
C5 C19 C20 126.61(16) yes
C5 C19 C27 126.40(15) yes
C20 C19 C27 106.91(15) yes
C19 C20 N21 109.65(16) yes
C19 C20 H201 125.2 no
N21 C20 H201 125.2 no
C20 N21 C22 109.33(14) yes
C20 N21 C28 125.46(18) yes
C22 N21 C28 124.98(17) yes
N21 C22 C23 130.51(17) yes
N21 C22 C27 107.48(15) yes
C23 C22 C27 122.01(18) yes
C22 C23 C24 117.12(18) yes
C22 C23 H231 121.4 no
C24 C23 H231 121.5 no
C23 C24 C25 121.76(19) yes
C23 C24 H241 119.1 no
C25 C24 H241 119.1 no
C24 C25 C26 121.3(2) yes
C24 C25 H251 119.4 no
C26 C25 H251 119.3 no
C25 C26 C27 118.67(18) yes
C25 C26 H261 120.7 no
C27 C26 H261 120.6 no
C19 C27 C22 106.63(15) yes
C19 C27 C26 134.26(16) yes
C22 C27 C26 119.10(16) yes
N21 C28 H281 109.5 no
N21 C28 H282 109.5 no
H281 C28 H282 109.5 no
N21 C28 H283 109.4 no
H281 C28 H283 109.5 no
H282 C28 H283 109.5 no

loop_
_geom_bond_atom_site_label_1
_geom_bond_atom_site_label_2
_geom_bond_distance
_geom_bond_publ_flag
N1 N2 1.3655(19) yes
N1 C5 1.361(2) yes
N1 C6 1.426(2) yes
N2 N3 1.299(2) yes
N3 C4 1.375(2) yes
C4 C5 1.384(2) yes
C4 Si15 1.8828(18) yes
C5 C19 1.467(2) yes
C6 C7 1.386(2) yes
C6 C11 1.372(3) yes
C7 C8 1.377(3) yes
C7 H71 0.950 no
C8 C9 1.366(3) yes
C8 H81 0.950 no
C9 C10 1.368(3) yes
C9 N12 1.468(3) yes
C10 C11 1.381(3) yes
C10 H101 0.950 no
C11 H111 0.950 no
N12 O13 1.210(3) yes
N12 O14 1.219(3) yes
Si15 C16 1.845(2) yes
Si15 C17 1.850(2) yes
Si15 C18 1.854(2) yes
C16 H161 0.950 no
C16 H162 0.950 no
C16 H163 0.950 no
C17 H171 0.950 no
C17 H172 0.950 no
C17 H173 0.950 no
C18 H181 0.950 no
C18 H182 0.950 no
C18 H183 0.950 no
C19 C20 1.367(2) yes
C19 C27 1.437(2) yes
C20 N21 1.370(2) yes
C20 H201 0.950 no
N21 C22 1.374(2) yes
N21 C28 1.460(2) yes
C22 C23 1.396(3) yes
C22 C27 1.412(2) yes
C23 C24 1.373(3) yes
C23 H231 0.950 no
C24 C25 1.394(3) yes
C24 H241 0.950 no
C25 C26 1.375(3) yes
C25 H251 0.950 no
C26 C27 1.397(3) yes
C26 H261 0.950 no
C28 H281 0.950 no
C28 H282 0.950 no
C28 H283 0.950 no

loop_
_geom_hbond_atom_site_label_D
_geom_hbond_atom_site_label_H
_geom_hbond_atom_site_label_A
_geom_hbond_site_symmetry_A
_geom_hbond_angle_DHA
_geom_hbond_distance_DH
_geom_hbond_distance_HA
_geom_hbond_distance_DA
_geom_hbond_publ_flag
C24 H241 O13 2_665 141 0.950 2.510 3.303(3) yes
